data_7013591
loop_
_publ_author_name
'Kilian, Petr'
'Slawin, Alexandra M. Z.'
'Woollins, J. Derek'

_publ_section_title
;
 A structural study of 1,8-bis(dimethyl phosphonito) naphthalene and
 related crowded chalcogeno derivatives
;
_journal_issue 20
_journal_name_full 'Dalton Transactions'
_journal_page_first 3876
_journal_paper_doi 10.1039/b310392g
_journal_year 2003
_chemical_formula_sum 'C14 H18 O4 P2 Se'
_chemical_formula_weight 391.18
_chemical_name_systematic
;
?
;
_space_group_IT_number 14
_symmetry_cell_setting monoclinic
_symmetry_space_group_name_Hall '-P 2ybc'
_symmetry_space_group_name_H-M 'P 1 21/c 1'
_atom_sites_solution_hydrogens geom
_atom_sites_solution_primary direct
_atom_sites_solution_secondary difmap
_audit_creation_method SHELXL-97
_cell_angle_alpha 90.00
_cell_angle_beta 98.673(2)
_cell_angle_gamma 90.00
_cell_formula_units_Z 4
_cell_length_a 15.110(2)
_cell_length_b 8.2158(12)
_cell_length_c 13.728(2)
_cell_measurement_reflns_used 93
_cell_measurement_temperature 125(2)
_cell_measurement_theta_max 28
_cell_measurement_theta_min 12
_cell_volume 1684.7(4)
_computing_cell_refinement 'Bruker SMART'
_computing_data_collection 'Bruker SMART'
_computing_data_reduction 'Bruker SHELXTL'
_computing_molecular_graphics 'Bruker SHELXTL'
_computing_publication_material 'Bruker SHELXTL'
_computing_structure_refinement 'SHELXL-97 (Sheldrick, 1997)'
_computing_structure_solution 'SHELXS-97 (Sheldrick, 1990)'
_diffrn_ambient_temperature 125(2)
_diffrn_detector_area_resol_mean 0.9
_diffrn_measured_fraction_theta_full 0.978
_diffrn_measured_fraction_theta_max 0.978
_diffrn_measurement_device_type 'CCD area detector'
_diffrn_measurement_method 'phi and omega scans'
_diffrn_radiation_monochromator graphite
_diffrn_radiation_source 'fine-focus sealed tube'
_diffrn_radiation_type MoK\a
_diffrn_radiation_wavelength 0.71073
_diffrn_reflns_av_R_equivalents 0.0274
_diffrn_reflns_av_sigmaI/netI 0.0250
_diffrn_reflns_limit_h_max 16
_diffrn_reflns_limit_h_min -16
_diffrn_reflns_limit_k_max 9
_diffrn_reflns_limit_k_min -7
_diffrn_reflns_limit_l_max 15
_diffrn_reflns_limit_l_min -15
_diffrn_reflns_number 6956
_diffrn_reflns_theta_full 23.35
_diffrn_reflns_theta_max 23.35
_diffrn_reflns_theta_min 2.73
_exptl_absorpt_coefficient_mu 2.429
_exptl_absorpt_correction_T_max 1.00000
_exptl_absorpt_correction_T_min 0.863297
_exptl_absorpt_correction_type SADABS
_exptl_crystal_colour colourless
_exptl_crystal_density_diffrn 1.542
_exptl_crystal_density_method 'not measured'
_exptl_crystal_description plate
_exptl_crystal_F_000 792
_exptl_crystal_size_max .15
_exptl_crystal_size_mid .1
_exptl_crystal_size_min .05
_refine_diff_density_max 0.397
_refine_diff_density_min -0.339
_refine_diff_density_rms 0.068
_refine_ls_extinction_coef 0.0006(6)
_refine_ls_extinction_expression Fc^*^=kFc[1+0.001xFc^2^\l^3^/sin(2\q)]^-1/4^
_refine_ls_extinction_method SHELXL
_refine_ls_goodness_of_fit_ref 1.033
_refine_ls_hydrogen_treatment mixed
_refine_ls_matrix_type full
_refine_ls_number_parameters 191
_refine_ls_number_reflns 2386
_refine_ls_number_restraints 0
_refine_ls_restrained_S_all 1.033
_refine_ls_R_factor_all 0.0354
_refine_ls_R_factor_gt 0.0287
_refine_ls_shift/su_max 0.002
_refine_ls_shift/su_mean 0.000
_refine_ls_structure_factor_coef Fsqd
_refine_ls_weighting_details 'calc w=1/[\s^2^(Fo^2^)+(0.0473P)^2^+0.8406P] where P=(Fo^2^+2Fc^2^)/3'
_refine_ls_weighting_scheme calc
_refine_ls_wR_factor_gt 0.0718
_refine_ls_wR_factor_ref 0.0747
_reflns_number_gt 2074
_reflns_number_total 2386
_reflns_threshold_expression >2sigma(I)
_cod_data_source_file b310392g.txt
_cod_data_source_block 4
_cod_depositor_comments
;
The following automatic conversions were performed:
'_symmetry_cell_setting' value 'Monoclinic' changed to 'monoclinic'
according to '/home/saulius/struct/CIF-dictionaries/cif_core.dic'
dictionary named 'cif_core.dic' version 2.4.1 from 2010-06-29.

Automatic conversion script
Id: cif_fix_enum 1527 2010-12-29 10:47:43Z saulius 
;
_cod_original_sg_symbol_H-M P2(1)/c
_cod_database_code 7013591

loop_
_symmetry_equiv_pos_as_xyz
'x, y, z'
'-x, y+1/2, -z+1/2'
'-x, -y, -z'
'x, -y-1/2, z-1/2'

loop_
_atom_site_label
_atom_site_type_symbol
_atom_site_fract_x
_atom_site_fract_y
_atom_site_fract_z
_atom_site_U_iso_or_equiv
_atom_site_adp_type
_atom_site_occupancy
_atom_site_symmetry_multiplicity
_atom_site_calc_flag
_atom_site_refinement_flags
_atom_site_disorder_assembly
_atom_site_disorder_group
Se1 Se 0.64172(2) -0.13392(4) 0.73743(2) 0.02168(15) Uani 1 1 d . . .
P1 P 0.65508(5) -0.09042(10) 0.88872(6) 0.0173(2) Uani 1 1 d . . .
C1 C 0.7653(2) -0.1280(4) 0.9566(2) 0.0162(7) Uani 1 1 d . . .
C2 C 0.7641(2) -0.2152(4) 1.0423(2) 0.0244(8) Uani 1 1 d . . .
H2A H 0.7090 -0.2272 1.0671 0.029 Uiso 1 1 calc R . .
C3 C 0.8418(2) -0.2868(4) 1.0942(2) 0.0280(8) Uani 1 1 d . . .
H3A H 0.8403 -0.3392 1.1555 0.034 Uiso 1 1 calc R . .
C4 C 0.9192(2) -0.2795(4) 1.0548(2) 0.0238(7) Uani 1 1 d . . .
H4A H 0.9705 -0.3361 1.0863 0.029 Uiso 1 1 calc R . .
C5 C 0.9250(2) -0.1898(4) 0.9682(2) 0.0183(7) Uani 1 1 d . . .
C6 C 1.0063(2) -0.1875(4) 0.9285(2) 0.0213(7) Uani 1 1 d . . .
H6A H 1.0554 -0.2511 0.9587 0.026 Uiso 1 1 calc R . .
C7 C 1.0151(2) -0.0965(4) 0.8485(2) 0.0234(7) Uani 1 1 d . . .
H7A H 1.0685 -0.1018 0.8199 0.028 Uiso 1 1 calc R . .
C8 C 0.9443(2) 0.0067(4) 0.8076(2) 0.0185(7) Uani 1 1 d . . .
H8A H 0.9527 0.0768 0.7547 0.022 Uiso 1 1 calc R . .
C9 C 0.8631(2) 0.0085(4) 0.8425(2) 0.0173(7) Uani 1 1 d . . .
C10 C 0.8488(2) -0.1000(3) 0.9201(2) 0.0155(7) Uani 1 1 d . . .
P9 P 0.78494(5) 0.17292(9) 0.79644(6) 0.0170(2) Uani 1 1 d . . .
O11 O 0.62856(14) 0.0815(3) 0.92561(15) 0.0242(5) Uani 1 1 d . . .
C11 C 0.5509(2) 0.1676(4) 0.8748(3) 0.0329(9) Uani 1 1 d . . .
H11A H 0.5444 0.2719 0.9076 0.049 Uiso 1 1 calc R . .
H11B H 0.4971 0.1016 0.8762 0.049 Uiso 1 1 calc R . .
H11C H 0.5589 0.1872 0.8062 0.049 Uiso 1 1 calc R . .
O12 O 0.58839(15) -0.2007(3) 0.94001(16) 0.0274(5) Uani 1 1 d . . .
C12 C 0.5738(3) -0.3707(4) 0.9163(3) 0.0405(10) Uani 1 1 d . . .
H12A H 0.5307 -0.4159 0.9557 0.061 Uiso 1 1 calc R . .
H12B H 0.6306 -0.4297 0.9309 0.061 Uiso 1 1 calc R . .
H12C H 0.5502 -0.3819 0.8461 0.061 Uiso 1 1 calc R . .
O13 O 0.80198(15) 0.1630(3) 0.68190(16) 0.0248(5) Uani 1 1 d . . .
C13 C 0.7376(2) 0.2345(5) 0.6087(2) 0.0332(8) Uani 1 1 d . . .
H13A H 0.7560 0.2197 0.5439 0.050 Uiso 1 1 calc R . .
H13B H 0.7327 0.3510 0.6223 0.050 Uiso 1 1 calc R . .
H13C H 0.6794 0.1822 0.6094 0.050 Uiso 1 1 calc R . .
O14 O 0.85386(14) 0.3198(2) 0.83999(16) 0.0236(5) Uani 1 1 d . . .
C14 C 0.8157(3) 0.4812(4) 0.8361(3) 0.0357(9) Uani 1 1 d . . .
H14A H 0.8617 0.5596 0.8634 0.054 Uiso 1 1 calc R . .
H14B H 0.7662 0.4838 0.8747 0.054 Uiso 1 1 calc R . .
H14C H 0.7933 0.5097 0.7675 0.054 Uiso 1 1 calc R . .

loop_
_atom_site_aniso_label
_atom_site_aniso_U_11
_atom_site_aniso_U_22
_atom_site_aniso_U_33
_atom_site_aniso_U_23
_atom_site_aniso_U_13
_atom_site_aniso_U_12
Se1 0.0214(2) 0.0270(2) 0.0165(2) -0.00443(13) 0.00242(13) -0.00455(14)
P1 0.0171(4) 0.0196(5) 0.0156(4) 0.0004(3) 0.0039(3) 0.0003(3)
C1 0.0186(16) 0.0159(16) 0.0136(16) -0.0008(12) 0.0012(12) -0.0001(13)
C2 0.0295(19) 0.0228(18) 0.0214(18) 0.0001(14) 0.0052(14) -0.0018(15)
C3 0.037(2) 0.0259(19) 0.0189(17) 0.0066(15) -0.0039(15) -0.0022(15)
C4 0.0277(18) 0.0191(17) 0.0216(18) 0.0028(14) -0.0058(14) 0.0003(14)
C5 0.0196(17) 0.0131(16) 0.0201(17) -0.0051(13) -0.0038(13) -0.0016(12)
C6 0.0188(17) 0.0159(16) 0.0269(18) -0.0047(14) -0.0042(13) 0.0019(13)
C7 0.0175(17) 0.0250(18) 0.0275(19) -0.0082(15) 0.0030(14) 0.0018(14)
C8 0.0192(17) 0.0193(17) 0.0175(16) -0.0020(13) 0.0046(13) -0.0037(13)
C9 0.0201(17) 0.0181(17) 0.0124(15) -0.0042(12) -0.0016(12) 0.0003(13)
C10 0.0216(16) 0.0111(15) 0.0133(15) -0.0044(12) 0.0013(12) -0.0009(12)
P9 0.0175(4) 0.0163(4) 0.0170(4) 0.0016(3) 0.0015(3) -0.0006(3)
O11 0.0259(12) 0.0266(12) 0.0195(12) -0.0028(10) 0.0019(9) 0.0076(10)
C11 0.028(2) 0.036(2) 0.035(2) -0.0013(17) 0.0062(16) 0.0142(16)
O12 0.0246(12) 0.0329(14) 0.0274(13) 0.0039(11) 0.0120(10) -0.0040(10)
C12 0.044(2) 0.034(2) 0.046(2) 0.0070(18) 0.0122(18) -0.0153(18)
O13 0.0286(13) 0.0286(13) 0.0166(12) 0.0041(10) 0.0008(9) -0.0014(10)
C13 0.039(2) 0.034(2) 0.0237(19) 0.0077(16) -0.0066(16) -0.0008(17)
O14 0.0256(12) 0.0153(12) 0.0287(13) -0.0029(10) 0.0004(10) -0.0015(9)
C14 0.042(2) 0.0177(19) 0.045(2) -0.0052(16) -0.0012(18) 0.0039(16)

loop_
_atom_type_symbol
_atom_type_description
_atom_type_scat_dispersion_real
_atom_type_scat_dispersion_imag
_atom_type_scat_source
C C 0.0033 0.0016 'International Tables Vol C Tables 4.2.6.8 and 6.1.1.4'
H H 0.0000 0.0000 'International Tables Vol C Tables 4.2.6.8 and 6.1.1.4'
O O 0.0106 0.0060 'International Tables Vol C Tables 4.2.6.8 and 6.1.1.4'
P P 0.1023 0.0942 'International Tables Vol C Tables 4.2.6.8 and 6.1.1.4'
Se Se -0.0929 2.2259 'International Tables Vol C Tables 4.2.6.8 and 6.1.1.4'

loop_
_geom_angle_atom_site_label_1
_geom_angle_atom_site_label_2
_geom_angle_atom_site_label_3
_geom_angle
_geom_angle_site_symmetry_1
_geom_angle_site_symmetry_3
_geom_angle_publ_flag
O11 P1 O12 99.16(12) . . ?
O11 P1 C1 104.29(13) . . ?
O12 P1 C1 105.63(13) . . ?
O11 P1 Se1 118.90(9) . . ?
O12 P1 Se1 111.67(9) . . ?
C1 P1 Se1 115.29(10) . . ?
C2 C1 C10 120.3(3) . . ?
C2 C1 P1 113.4(2) . . ?
C10 C1 P1 125.3(2) . . ?
C1 C2 C3 122.0(3) . . ?
C4 C3 C2 118.8(3) . . ?
C3 C4 C5 121.5(3) . . ?
C4 C5 C6 119.9(3) . . ?
C4 C5 C10 120.4(3) . . ?
C6 C5 C10 119.8(3) . . ?
C7 C6 C5 121.1(3) . . ?
C6 C7 C8 119.5(3) . . ?
C9 C8 C7 121.8(3) . . ?
C8 C9 C10 119.5(3) . . ?
C8 C9 P9 116.4(2) . . ?
C10 C9 P9 123.5(2) . . ?
C9 C10 C5 117.4(3) . . ?
C9 C10 C1 126.5(3) . . ?
C5 C10 C1 116.0(3) . . ?
O13 P9 O14 101.72(12) . . ?
O13 P9 C9 96.23(12) . . ?
O14 P9 C9 94.33(12) . . ?
C11 O11 P1 120.5(2) . . ?
C12 O12 P1 122.3(2) . . ?
C13 O13 P9 118.1(2) . . ?
C14 O14 P9 115.6(2) . . ?

loop_
_geom_bond_atom_site_label_1
_geom_bond_atom_site_label_2
_geom_bond_distance
_geom_bond_site_symmetry_2
_geom_bond_publ_flag
Se1 P1 2.0871(9) . ?
P1 O11 1.573(2) . ?
P1 O12 1.596(2) . ?
P1 C1 1.809(3) . ?
C1 C2 1.380(4) . ?
C1 C10 1.444(4) . ?
C2 C3 1.406(4) . ?
C3 C4 1.362(5) . ?
C4 C5 1.412(4) . ?
C5 C6 1.417(4) . ?
C5 C10 1.441(4) . ?
C6 C7 1.353(5) . ?
C7 C8 1.413(4) . ?
C8 C9 1.383(4) . ?
C9 C10 1.430(4) . ?
C9 P9 1.842(3) . ?
P9 O13 1.633(2) . ?
P9 O14 1.647(2) . ?
O11 C11 1.455(4) . ?
O12 C12 1.444(4) . ?
O13 C13 1.417(4) . ?
O14 C14 1.443(4) . ?

loop_
_geom_torsion_atom_site_label_1
_geom_torsion_atom_site_label_2
_geom_torsion_atom_site_label_3
_geom_torsion_atom_site_label_4
_geom_torsion
_geom_torsion_site_symmetry_1
_geom_torsion_site_symmetry_2
_geom_torsion_site_symmetry_3
_geom_torsion_site_symmetry_4
_geom_torsion_publ_flag
O11 P1 C1 C2 93.6(2) . . . . ?
O12 P1 C1 C2 -10.4(3) . . . . ?
Se1 P1 C1 C2 -134.2(2) . . . . ?
O11 P1 C1 C10 -97.6(3) . . . . ?
O12 P1 C1 C10 158.4(2) . . . . ?
Se1 P1 C1 C10 34.6(3) . . . . ?
C10 C1 C2 C3 -3.4(5) . . . . ?
P1 C1 C2 C3 166.0(3) . . . . ?
C1 C2 C3 C4 -4.8(5) . . . . ?
C2 C3 C4 C5 5.7(5) . . . . ?
C3 C4 C5 C6 -178.9(3) . . . . ?
C3 C4 C5 C10 1.4(5) . . . . ?
C4 C5 C6 C7 -176.8(3) . . . . ?
C10 C5 C6 C7 3.0(4) . . . . ?
C5 C6 C7 C8 4.3(5) . . . . ?
C6 C7 C8 C9 -5.0(5) . . . . ?
C7 C8 C9 C10 -1.9(4) . . . . ?
C7 C8 C9 P9 169.9(2) . . . . ?
C8 C9 C10 C5 8.9(4) . . . . ?
P9 C9 C10 C5 -162.3(2) . . . . ?
C8 C9 C10 C1 -171.9(3) . . . . ?
P9 C9 C10 C1 17.0(4) . . . . ?
C4 C5 C10 C9 170.2(3) . . . . ?
C6 C5 C10 C9 -9.5(4) . . . . ?
C4 C5 C10 C1 -9.1(4) . . . . ?
C6 C5 C10 C1 171.2(3) . . . . ?
C2 C1 C10 C9 -169.2(3) . . . . ?
P1 C1 C10 C9 22.7(4) . . . . ?
C2 C1 C10 C5 10.1(4) . . . . ?
P1 C1 C10 C5 -158.0(2) . . . . ?
C8 C9 P9 O13 42.2(2) . . . . ?
C10 C9 P9 O13 -146.3(2) . . . . ?
C8 C9 P9 O14 -60.1(2) . . . . ?
C10 C9 P9 O14 111.3(3) . . . . ?
O12 P1 O11 C11 -82.5(3) . . . . ?
C1 P1 O11 C11 168.6(2) . . . . ?
Se1 P1 O11 C11 38.5(3) . . . . ?
O11 P1 O12 C12 169.0(3) . . . . ?
C1 P1 O12 C12 -83.3(3) . . . . ?
Se1 P1 O12 C12 42.8(3) . . . . ?
O14 P9 O13 C13 -102.5(2) . . . . ?
C9 P9 O13 C13 161.7(2) . . . . ?
O13 P9 O14 C14 92.7(2) . . . . ?
C9 P9 O14 C14 -170.0(2) . . . . ?

loop_
_cod_related_entry_id
_cod_related_entry_database
_cod_related_entry_code
1 ChemSpider 30652766
